data_4022946
loop_
_publ_author_name
'Mercedes Amat'
'Oscar Lozano'
'Carmen Escolano'
'Elies Molins'
'Joan Bosch'

_publ_section_title
;
 Enantioselective Synthesis of 3,3-Disubstituted Piperidine
 Derivatives by Enolate Dialkylation of Phenylglycinol-Derived
 Oxazolopiperidone Lactams
;
_journal_name_full 'Journal of Organic Chemistry'
_journal_page_first 4431
_journal_page_last 4439
_journal_paper_doi 10.1021/jo070397q
_journal_volume 72
_journal_year 2007
_chemical_absolute_configuration syn
_chemical_compound_source 'synthesis as described'
_chemical_formula_moiety 'C18 H26 N1 O2'
_chemical_formula_sum 'C18 H25 N O2'
_chemical_formula_weight 287.39
_chemical_name_systematic
;
 ?
;
_space_group_IT_number 4
_symmetry_cell_setting monoclinic
_symmetry_Int_Tables_number 4
_symmetry_space_group_name_Hall 'P 2yb'
_symmetry_space_group_name_H-M 'P 1 21 1'
_atom_sites_solution_hydrogens geom
_atom_sites_solution_primary direct
_atom_sites_solution_secondary difmap
_audit_conform_dict_location ftp://ftp.iucr.org/pub/cif_core.dic
_audit_conform_dict_name cif_core.dic
_audit_conform_dict_version 2.2
_audit_creation_date 2004-02-09T12:00:19-00:00
_audit_creation_method 'WinGX routine CIF_UPDATE'
_cell_angle_alpha 90
_cell_angle_beta 104.57(3)
_cell_angle_gamma 90
_cell_formula_units_Z 2
_cell_length_a 7.660(3)
_cell_length_b 12.669(3)
_cell_length_c 8.927(3)
_cell_measurement_reflns_used 24
_cell_measurement_temperature 294(2)
_cell_measurement_theta_max 18.7
_cell_measurement_theta_min 9.47
_cell_measurement_wavelength 0.71073
_cell_volume 838.5(5)
_computing_cell_refinement 'CAD4 Express (Enraf Nonius, 1994)'
_computing_data_collection 'CAD4 Express (Enraf Nonius, 1994)'
_computing_data_reduction 'XCAD4 (Harms & Wocadlo, 1995)'
_computing_molecular_graphics 'Ortep-3 for Windows (Farrugia, 1997)'
_computing_publication_material 'WinGX publication routines (Farrugia, 1999)'
_computing_structure_refinement 'SHELXL-97 (Sheldrick, 1997)'
_computing_structure_solution 'SHELXS-97 (Sheldrick, 1997)'
_diffrn_ambient_temperature 294(2)
_diffrn_detector 'scintillation LiI'
_diffrn_detector_dtime 1.195
_diffrn_measured_fraction_theta_full 0.998
_diffrn_measured_fraction_theta_max 0.998
_diffrn_measurement_device '\k-geometry diffractometer'
_diffrn_measurement_device_type 'Enraf Nonius CAD4'
_diffrn_measurement_method 'non-profiled omega scans'
_diffrn_orient_matrix_type
;
  x-axis points to radiation source
  the matrix is specified in reciprocal space
;
_diffrn_orient_matrix_UB_11 -0.129124
_diffrn_orient_matrix_UB_12 -0.003545
_diffrn_orient_matrix_UB_13 0.003525
_diffrn_orient_matrix_UB_21 -0.034214
_diffrn_orient_matrix_UB_22 -0.025065
_diffrn_orient_matrix_UB_23 -0.109785
_diffrn_orient_matrix_UB_31 0.017398
_diffrn_orient_matrix_UB_32 -0.074956
_diffrn_orient_matrix_UB_33 0.03638
_diffrn_radiation_monochromator graphite
_diffrn_radiation_probe x-ray
_diffrn_radiation_type MoK\a
_diffrn_radiation_wavelength 0.71073
_diffrn_reflns_av_R_equivalents 0.0245
_diffrn_reflns_av_unetI/netI 0.0221
_diffrn_reflns_limit_h_max 10
_diffrn_reflns_limit_h_min -10
_diffrn_reflns_limit_k_max 17
_diffrn_reflns_limit_k_min 0
_diffrn_reflns_limit_l_max 12
_diffrn_reflns_limit_l_min 0
_diffrn_reflns_number 2691
_diffrn_reflns_theta_full 29.99
_diffrn_reflns_theta_max 29.99
_diffrn_reflns_theta_min 2.36
_diffrn_source 'Enraf Nonius FR590'
_diffrn_standards_decay_% 0
_diffrn_standards_interval_time 60
_diffrn_standards_number 3
_exptl_absorpt_coefficient_mu 0.073
_exptl_absorpt_correction_type none
_exptl_crystal_colour colourless
_exptl_crystal_density_diffrn 1.138
_exptl_crystal_density_method 'not measured'
_exptl_crystal_description irregular
_exptl_crystal_F_000 312
_exptl_crystal_size_max 0.39
_exptl_crystal_size_mid 0.35
_exptl_crystal_size_min 0.21
_refine_diff_density_max 0.329
_refine_diff_density_min -0.148
_refine_diff_density_rms 0.039
_refine_ls_abs_structure_details 'Flack H D (1983), Acta Cryst. A39, 876-881'
_refine_ls_abs_structure_Flack 4(2)
_refine_ls_extinction_method none
_refine_ls_goodness_of_fit_ref 1.065
_refine_ls_hydrogen_treatment mixed
_refine_ls_matrix_type full
_refine_ls_number_parameters 202
_refine_ls_number_reflns 2549
_refine_ls_number_restraints 1
_refine_ls_restrained_S_all 1.065
_refine_ls_R_factor_all 0.0692
_refine_ls_R_factor_gt 0.0507
_refine_ls_shift/su_max 0
_refine_ls_shift/su_mean 0
_refine_ls_structure_factor_coef Fsqd
_refine_ls_weighting_details 'calc w=1/[\s^2^(Fo^2^)+(0.1061P)^2^+0.0693P] where P=(Fo^2^+2Fc^2^)/3'
_refine_ls_weighting_scheme calc
_refine_ls_wR_factor_gt 0.1503
_refine_ls_wR_factor_ref 0.1652
_reflns_number_gt 2123
_reflns_number_total 2549
_reflns_threshold_expression >2sigma(I)
_cod_data_source_file jo070397qsi20070302_094520.cif
_cod_data_source_block jb36
_cod_original_sg_symbol_H-M 'P 21'
_cod_database_code 4022946

loop_
_symmetry_equiv_pos_as_xyz
'x, y, z'
'-x, y+1/2, -z'

loop_
_atom_site_label
_atom_site_type_symbol
_atom_site_fract_x
_atom_site_fract_y
_atom_site_fract_z
_atom_site_U_iso_or_equiv
_atom_site_adp_type
_atom_site_occupancy
_atom_site_symmetry_multiplicity
_atom_site_calc_flag
_atom_site_refinement_flags
_atom_site_disorder_assembly
_atom_site_disorder_group
C2 C 0.2778(3) 0.09662(16) 0.1335(3) 0.0401(5) Uani 1 1 d . . .
C3 C 0.4675(3) 0.05367(18) 0.1461(3) 0.0474(5) Uani 1 1 d . B .
C4 C 0.6194(3) 0.1323(2) 0.2139(3) 0.0520(6) Uani 1 1 d . . .
H4A H 0.7195 0.0939 0.2794 0.062 Uiso 1 1 calc R A 1
H4B H 0.6614 0.1627 0.1295 0.062 Uiso 1 1 calc R A 1
C5 C 0.5674(4) 0.2217(3) 0.3079(5) 0.0549(11) Uani 0.762(9) 1 d P B 1
H5A H 0.5475 0.1939 0.4035 0.066 Uiso 0.762(9) 1 calc PR B 1
H5B H 0.6647 0.2727 0.334 0.066 Uiso 0.762(9) 1 calc PR B 1
C5' C 0.5647(13) 0.2459(7) 0.1823(13) 0.044(3) Uani 0.238(9) 1 d P B 2
H5'1 H 0.6601 0.2906 0.2418 0.053 Uiso 0.238(9) 1 calc PR B 2
H5'2 H 0.5534 0.2605 0.0736 0.053 Uiso 0.238(9) 1 calc PR B 2
C6 C 0.4021(3) 0.27354(19) 0.2181(4) 0.0515(6) Uani 1 1 d . . .
H6A H 0.3667 0.328 0.281 0.062 Uiso 1 1 calc R B 1
H6B H 0.4265 0.3073 0.1279 0.062 Uiso 1 1 calc R B 1
C11 C 0.0675(3) 0.23688(17) 0.1471(3) 0.0374(4) Uani 1 1 d . . .
H11 H -0.007 0.1738 0.145 0.045 Uiso 1 1 calc R B .
C12 C -0.0021(4) 0.2894(3) -0.0105(3) 0.0561(7) Uani 1 1 d . B .
H12A H -0.0043 0.2375 -0.0908 0.067 Uiso 1 1 calc R . .
H12B H -0.1251 0.3128 -0.0204 0.067 Uiso 1 1 calc R . .
C13 C 0.0488(3) 0.30011(19) 0.2867(3) 0.0390(4) Uani 1 1 d . B .
C14 C 0.0876(4) 0.2501(3) 0.4295(3) 0.0602(7) Uani 1 1 d . . .
H14 H 0.1286 0.1807 0.438 0.072 Uiso 1 1 calc R B .
C15 C 0.0655(5) 0.3029(4) 0.5594(4) 0.0767(10) Uani 1 1 d . B .
H15 H 0.0932 0.2687 0.6546 0.092 Uiso 1 1 calc R . .
C16 C 0.0042(5) 0.4038(4) 0.5499(4) 0.0789(11) Uani 1 1 d . . .
H16 H -0.0117 0.438 0.6376 0.095 Uiso 1 1 calc R B .
C17 C -0.0340(6) 0.4547(3) 0.4105(4) 0.0783(10) Uani 1 1 d . B .
H17 H -0.0759 0.5239 0.4034 0.094 Uiso 1 1 calc R . .
C18 C -0.0103(4) 0.4033(2) 0.2784(3) 0.0577(7) Uani 1 1 d . . .
H18 H -0.0345 0.4389 0.1843 0.069 Uiso 1 1 calc R B .
C31 C 0.4886(5) -0.0487(3) 0.2412(5) 0.0725(10) Uani 1 1 d . . .
H31A H 0.3935 -0.097 0.1913 0.087 Uiso 1 1 calc R B .
H31B H 0.6027 -0.0811 0.2391 0.087 Uiso 1 1 calc R . .
C32 C 0.4827(7) -0.0356(5) 0.4081(6) 0.1040(16) Uani 1 1 d . B .
H32A H 0.5858 0.0041 0.4627 0.156 Uiso 1 1 calc R . .
H32B H 0.4841 -0.1039 0.4551 0.156 Uiso 1 1 calc R . .
H32C H 0.3745 0.0011 0.4124 0.156 Uiso 1 1 calc R . .
C33 C 0.4745(4) 0.0225(3) -0.0214(4) 0.0694(9) Uani 1 1 d . . .
H33A H 0.592 -0.0079 -0.0169 0.083 Uiso 1 1 calc R B .
H33B H 0.3851 -0.032 -0.0585 0.083 Uiso 1 1 calc R . .
C34 C 0.4425(7) 0.1100(4) -0.1360(5) 0.0910(13) Uani 1 1 d . B .
H34 H 0.3369 0.1491 -0.1499 0.109 Uiso 1 1 calc R . .
C35 C 0.5595(12) 0.1352(7) -0.2206(7) 0.139(3) Uani 1 1 d . . .
H35A H 0.666 0.0972 -0.2085 0.208 Uiso 1 1 calc R B .
H35B H 0.5338 0.1907 -0.2909 0.208 Uiso 1 1 calc R . .
N1 N 0.2531(2) 0.19828(13) 0.1679(2) 0.0353(4) Uani 1 1 d . B .
O2 O 0.1479(2) 0.03685(15) 0.0878(3) 0.0656(6) Uani 1 1 d . . .
O12 O 0.1018(3) 0.3758(2) -0.0341(3) 0.0725(7) Uani 1 1 d . . .
H12 H 0.0415 0.4299 -0.0408 0.109 Uiso 1 1 calc R B .

loop_
_atom_site_aniso_label
_atom_site_aniso_U_11
_atom_site_aniso_U_22
_atom_site_aniso_U_33
_atom_site_aniso_U_23
_atom_site_aniso_U_13
_atom_site_aniso_U_12
C2 0.0340(9) 0.0289(9) 0.0548(12) -0.0030(9) 0.0062(8) 0.0008(7)
C3 0.0365(9) 0.0343(10) 0.0692(15) -0.0065(10) 0.0093(9) 0.0058(8)
C4 0.0308(9) 0.0498(13) 0.0733(16) -0.0078(12) 0.0088(9) 0.0010(9)
C5 0.0375(14) 0.058(2) 0.067(2) -0.0157(17) 0.0089(13) -0.0077(13)
C5' 0.040(4) 0.031(4) 0.061(6) -0.004(4) 0.012(4) -0.011(3)
C6 0.0387(10) 0.0330(10) 0.0822(18) -0.0113(11) 0.0144(11) -0.0072(8)
C11 0.0308(8) 0.0357(9) 0.0443(10) -0.0016(8) 0.0068(7) 0.0042(7)
C12 0.0559(12) 0.0654(17) 0.0439(11) -0.0025(11) 0.0066(9) 0.0235(13)
C13 0.0318(8) 0.0423(11) 0.0436(10) 0.0002(8) 0.0105(7) 0.0031(8)
C14 0.0652(16) 0.0646(18) 0.0519(14) 0.0136(13) 0.0170(12) 0.0071(14)
C15 0.078(2) 0.112(3) 0.0422(13) 0.0098(17) 0.0183(13) 0.008(2)
C16 0.0663(17) 0.123(3) 0.0490(15) -0.0241(19) 0.0173(14) 0.010(2)
C17 0.092(2) 0.078(2) 0.0676(19) -0.0220(17) 0.0242(17) 0.023(2)
C18 0.0737(16) 0.0527(15) 0.0480(13) -0.0019(11) 0.0179(11) 0.0183(13)
C31 0.0584(15) 0.0407(13) 0.109(3) 0.0132(16) 0.0024(16) 0.0104(12)
C32 0.102(3) 0.100(4) 0.107(3) 0.050(3) 0.020(3) 0.009(3)
C33 0.0566(15) 0.0642(18) 0.087(2) -0.0300(17) 0.0178(14) 0.0094(13)
C34 0.113(3) 0.098(3) 0.063(2) -0.013(2) 0.024(2) 0.017(3)
C35 0.209(8) 0.129(5) 0.094(4) -0.022(4) 0.070(4) -0.028(5)
N1 0.0284(7) 0.0279(7) 0.0492(9) -0.0017(7) 0.0087(6) -0.0007(6)
O2 0.0395(8) 0.0387(9) 0.1135(17) -0.0207(11) 0.0097(9) -0.0067(7)
O12 0.0686(12) 0.0805(16) 0.0752(14) 0.0278(13) 0.0308(11) 0.0266(12)

loop_
_atom_type_symbol
_atom_type_description
_atom_type_scat_dispersion_real
_atom_type_scat_dispersion_imag
_atom_type_scat_source
C C 0.0033 0.0016 'International Tables Vol C Tables 4.2.6.8 and 6.1.1.4'
H H 0 0 'International Tables Vol C Tables 4.2.6.8 and 6.1.1.4'
N N 0.0061 0.0033 'International Tables Vol C Tables 4.2.6.8 and 6.1.1.4'
O O 0.0106 0.006 'International Tables Vol C Tables 4.2.6.8 and 6.1.1.4'

loop_
_geom_angle_atom_site_label_1
_geom_angle_atom_site_label_2
_geom_angle_atom_site_label_3
_geom_angle
O2 C2 N1 120.90(19)
O2 C2 C3 118.56(19)
N1 C2 C3 120.53(18)
C2 C3 C31 107.9(2)
C2 C3 C4 114.21(19)
C31 C3 C4 111.5(2)
C2 C3 C33 106.3(2)
C31 C3 C33 106.9(3)
C4 C3 C33 109.7(2)
C5' C4 C5 45.0(5)
C5' C4 C3 113.5(4)
C5 C4 C3 115.0(2)
C6 C5 C4 109.9(3)
C6 C5' C4 114.6(6)
C5' C6 N1 115.7(4)
C5' C6 C5 47.4(5)
N1 C6 C5 111.9(2)
N1 C11 C13 111.09(17)
N1 C11 C12 111.3(2)
C13 C11 C12 116.3(2)
O12 C12 C11 113.5(2)
C18 C13 C14 118.3(2)
C18 C13 C11 123.6(2)
C14 C13 C11 118.1(2)
C13 C14 C15 120.3(3)
C16 C15 C14 121.0(3)
C15 C16 C17 119.6(3)
C16 C17 C18 120.3(4)
C13 C18 C17 120.4(3)
C32 C31 C3 115.3(3)
C34 C33 C3 115.5(3)
C35 C34 C33 123.0(6)
C2 N1 C11 118.37(17)
C2 N1 C6 123.20(17)
C11 N1 C6 118.36(18)

loop_
_geom_bond_atom_site_label_1
_geom_bond_atom_site_label_2
_geom_bond_distance
C2 O2 1.235(3)
C2 N1 1.348(3)
C2 C3 1.529(3)
C3 C31 1.536(4)
C3 C4 1.535(3)
C3 C33 1.560(5)
C4 C5' 1.506(10)
C4 C5 1.521(5)
C5 C6 1.472(5)
C5' C6 1.405(11)
C6 N1 1.468(3)
C11 N1 1.471(3)
C11 C13 1.518(3)
C11 C12 1.526(4)
C12 O12 1.400(5)
C13 C18 1.379(4)
C13 C14 1.387(4)
C14 C15 1.386(5)
C15 C16 1.357(7)
C16 C17 1.366(6)
C17 C18 1.399(4)
C31 C32 1.511(7)
C33 C34 1.487(7)
C34 C35 1.348(9)

loop_
_geom_torsion_atom_site_label_1
_geom_torsion_atom_site_label_2
_geom_torsion_atom_site_label_3
_geom_torsion_atom_site_label_4
_geom_torsion
O2 C2 C3 C31 -51.7(3)
N1 C2 C3 C31 129.9(3)
O2 C2 C3 C4 -176.2(3)
N1 C2 C3 C4 5.4(4)
O2 C2 C3 C33 62.7(3)
N1 C2 C3 C33 -115.7(3)
C2 C3 C4 C5' -28.9(6)
C31 C3 C4 C5' -151.5(5)
C33 C3 C4 C5' 90.3(5)
C2 C3 C4 C5 20.6(4)
C31 C3 C4 C5 -101.9(3)
C33 C3 C4 C5 139.8(3)
C5' C4 C5 C6 47.5(6)
C3 C4 C5 C6 -51.4(4)
C5 C4 C5' C6 -53.1(6)
C3 C4 C5' C6 49.5(9)
C4 C5' C6 N1 -44.3(9)
C4 C5' C6 C5 52.5(6)
C4 C5 C6 C5' -49.4(5)
C4 C5 C6 N1 56.0(4)
N1 C11 C12 O12 -59.4(3)
C13 C11 C12 O12 69.2(3)
N1 C11 C13 C18 122.4(2)
C12 C11 C13 C18 -6.3(3)
N1 C11 C13 C14 -59.8(3)
C12 C11 C13 C14 171.4(2)
C18 C13 C14 C15 0.5(4)
C11 C13 C14 C15 -177.3(3)
C13 C14 C15 C16 0.6(5)
C14 C15 C16 C17 -0.9(6)
C15 C16 C17 C18 0.1(6)
C14 C13 C18 C17 -1.4(4)
C11 C13 C18 C17 176.3(3)
C16 C17 C18 C13 1.1(5)
C2 C3 C31 C32 -65.2(4)
C4 C3 C31 C32 61.0(4)
C33 C3 C31 C32 -179.2(3)
C2 C3 C33 C34 60.5(4)
C31 C3 C33 C34 175.6(3)
C4 C3 C33 C34 -63.4(4)
C3 C33 C34 C35 124.6(5)
O2 C2 N1 C11 -1.0(3)
C3 C2 N1 C11 177.3(2)
O2 C2 N1 C6 -178.1(3)
C3 C2 N1 C6 0.2(4)
C13 C11 N1 C2 133.7(2)
C12 C11 N1 C2 -94.9(3)
C13 C11 N1 C6 -49.1(3)
C12 C11 N1 C6 82.3(3)
C5' C6 N1 C2 19.7(6)
C5 C6 N1 C2 -32.2(4)
C5' C6 N1 C11 -157.4(5)
C5 C6 N1 C11 150.7(2)
